data_2011259
loop_
_publ_author_name
'Razak, Ibrahim Abdul'
'Shanmuga Sundara Raj, S.'
'Fun, Hoong-Kun'
'Chen, Zhen-Feng'
'Zhang, Jing'
'Xiong, Ren-Gen'
'You, Xiao-Zeng'

_publ_section_title
;
 3,6-Bis(4-hydroxybenzyl)piperazine-2,5-dione
;
_journal_issue 8
_journal_name_full 'Acta Crystallographica Section C'
_journal_page_first e341
_journal_page_last e342
_journal_paper_doi 10.1107/S010827010000891X
_journal_volume 56
_journal_year 2000
_chemical_formula_sum 'C18 H18 N2 O4'
_chemical_formula_weight 326.34
_chemical_name_systematic
;
3,6-Bis[(4-hydroxyphenyl)methyl]piperazine-2,5-dione
;
_space_group_IT_number 15
_symmetry_cell_setting monoclinic
_symmetry_space_group_name_Hall '-C 2yc'
_symmetry_space_group_name_H-M 'C 1 2/c 1'
_audit_creation_method SHELXL-97
_cell_angle_alpha 90.00
_cell_angle_beta 121.967(2)
_cell_angle_gamma 90.00
_cell_formula_units_Z 4
_cell_length_a 16.2590(6)
_cell_length_b 8.0575(2)
_cell_length_c 14.7794(6)
_cell_measurement_reflns_used 2073
_cell_measurement_temperature 293(2)
_cell_measurement_theta_max 28.31
_cell_measurement_theta_min 2.93
_cell_volume 1642.58(11)
_computing_cell_refinement 'SAINT (Siemens, 1996)'
_computing_data_collection 'SMART (Siemens, 1996)'
_computing_data_reduction SAINT
_computing_publication_material 'SHELXTL and PLATON (Spek, 1990)'
_computing_structure_refinement SHELXTL
_computing_structure_solution 'SHELXTL (Sheldrick, 1997)'
_diffrn_ambient_temperature 293(2)
_diffrn_detector_area_resol_mean 8.33
_diffrn_measurement_device_type 'Siemens SMART CCD area-detector'
_diffrn_measurement_method \w
_diffrn_radiation_monochromator graphite
_diffrn_radiation_source 'fine-focus sealed tube'
_diffrn_radiation_type MoK\a
_diffrn_radiation_wavelength .71073
_diffrn_reflns_av_R_equivalents .082
_diffrn_reflns_av_sigmaI/netI .098
_diffrn_reflns_limit_h_max 21
_diffrn_reflns_limit_h_min -11
_diffrn_reflns_limit_k_max 10
_diffrn_reflns_limit_k_min -10
_diffrn_reflns_limit_l_max 18
_diffrn_reflns_limit_l_min -19
_diffrn_reflns_number 5346
_diffrn_reflns_theta_max 27.49
_diffrn_reflns_theta_min 2.93
_diffrn_standards_decay_% 0
_diffrn_standards_number 0
_exptl_absorpt_coefficient_mu .094
_exptl_absorpt_correction_type none
_exptl_crystal_colour colourless
_exptl_crystal_density_diffrn 1.320
_exptl_crystal_density_method 'not measured'
_exptl_crystal_description plate
_exptl_crystal_F_000 688
_exptl_crystal_size_max .22
_exptl_crystal_size_mid .16
_exptl_crystal_size_min .06
_refine_diff_density_max .22
_refine_diff_density_min -.28
_refine_ls_extinction_coef .0078(16)
_refine_ls_extinction_method SHELXTL
_refine_ls_goodness_of_fit_ref .90
_refine_ls_hydrogen_treatment constr
_refine_ls_matrix_type full
_refine_ls_number_parameters 110
_refine_ls_number_reflns 1876
_refine_ls_number_restraints 0
_refine_ls_restrained_S_all .90
_refine_ls_R_factor_all .112
_refine_ls_R_factor_gt .055
_refine_ls_shift/su_max <0.001
_refine_ls_shift/su_mean .00
_refine_ls_structure_factor_coef Fsqd
_refine_ls_weighting_details 'calc w = 1/[\s^2^(Fo^2^)+(0.0650P)^2^] where P = (Fo^2^+2Fc^2^)/3'
_refine_ls_weighting_scheme calc
_refine_ls_wR_factor_ref .146
_reflns_number_gt 1028
_reflns_number_total 1876
_reflns_threshold_expression I>2\s(I)
_cod_data_source_file qa0342.cif
_cod_data_source_block I
_cod_original_cell_volume 1642.60(10)
_cod_original_sg_symbol_H-M 'C 2/c'
_cod_database_code 2011259
_cod_database_fobs_code 2011259

loop_
_symmetry_equiv_pos_as_xyz
'x, y, z'
'-x, y, -z+1/2'
'x+1/2, y+1/2, z'
'-x+1/2, y+1/2, -z+1/2'
'-x, -y, -z'
'x, -y, z-1/2'
'-x+1/2, -y+1/2, -z'
'x+1/2, -y+1/2, z-1/2'

loop_
_atom_site_label
_atom_site_fract_x
_atom_site_fract_y
_atom_site_fract_z
_atom_site_U_iso_or_equiv
_atom_site_adp_type
_atom_site_calc_flag
_atom_site_refinement_flags
_atom_site_occupancy
_atom_site_disorder_assembly
_atom_site_disorder_group
_atom_site_type_symbol
O1 .38842(11) .4776(2) .60768(13) .0479(5) Uani d . 1 . . O
O2 .17469(13) .2719(2) .86188(14) .0504(5) Uani d . 1 . . O
H2B .1548 .1824 .8691 .076 Uiso calc R 1 . . H
N1 .23795(13) .4142(2) .47295(13) .0327(5) Uani d . 1 . . N
H1B .2313 .5151 .4512 .039 Uiso calc R 1 . . H
C1 .16070(17) .4491(3) .6270(2) .0417(6) Uani d . 1 . . C
H1A .1866 .5390 .6108 .050 Uiso calc R 1 . . H
C2 .18791(18) .4229(3) .7322(2) .0434(6) Uani d . 1 . . C
H2A .2331 .4923 .7859 .052 Uiso calc R 1 . . H
C3 .14698(17) .2920(3) .75663(19) .0372(6) Uani d . 1 . . C
C4 .08106(17) .1891(3) .6764(2) .0420(6) Uani d . 1 . . C
H4A .0534 .1016 .6923 .050 Uiso calc R 1 . . H
C5 .05592(17) .2157(3) .5722(2) .0421(6) Uani d . 1 . . C
H5A .0111 .1455 .5188 .051 Uiso calc R 1 . . H
C6 .09590(16) .3446(3) .54526(19) .0350(6) Uani d . 1 . . C
C7 .07076(16) .3670(3) .43149(19) .0411(6) Uani d . 1 . . C
H7A .0577 .4835 .4125 .049 Uiso calc R 1 . . H
H7B .0120 .3054 .3840 .049 Uiso calc R 1 . . H
C8 .15251(16) .3078(3) .41453(17) .0323(5) Uani d . 1 . . C
H8A .1210 .3218 .3254 .039 Uiso d R 1 . . H
C9 .32480(16) .3731(3) .55595(17) .0313(5) Uani d . 1 . . C

loop_
_atom_site_aniso_label
_atom_site_aniso_U_11
_atom_site_aniso_U_22
_atom_site_aniso_U_33
_atom_site_aniso_U_12
_atom_site_aniso_U_13
_atom_site_aniso_U_23
O1 .0405(10) .0382(9) .0603(11) -.0115(8) .0235(9) -.0191(8)
O2 .0729(12) .0357(9) .0512(11) -.0126(9) .0386(10) -.0064(8)
N1 .0396(11) .0238(9) .0371(11) -.0001(8) .0220(9) .0031(8)
C1 .0499(15) .0353(12) .0571(17) -.0115(11) .0401(13) -.0097(12)
C2 .0539(16) .0386(13) .0507(16) -.0168(12) .0366(13) -.0154(12)
C3 .0444(14) .0327(12) .0424(14) -.0014(11) .0284(12) -.0037(11)
C4 .0446(15) .0326(12) .0551(16) -.0068(11) .0307(13) -.0014(12)
C5 .0362(14) .0365(13) .0514(16) -.0090(11) .0216(12) -.0115(12)
C6 .0299(12) .0343(12) .0447(14) .0030(10) .0224(11) -.0038(11)
C7 .0341(13) .0404(13) .0443(14) .0072(11) .0176(11) -.0006(11)
C8 .0314(12) .0305(11) .0288(12) -.0008(10) .0118(10) .0001(10)
C9 .0356(13) .0320(11) .0316(12) -.0009(11) .0214(11) -.0071(10)

loop_
_atom_type_symbol
_atom_type_description
_atom_type_scat_dispersion_real
_atom_type_scat_dispersion_imag
_atom_type_scat_source
C C .0033 .0016 'International Tables Vol C Tables 4.2.6.8 and 6.1.1.4'
H H .0000 .0000 'International Tables Vol C Tables 4.2.6.8 and 6.1.1.4'
N N .0061 .0033 'International Tables Vol C Tables 4.2.6.8 and 6.1.1.4'
O O .0106 .0060 'International Tables Vol C Tables 4.2.6.8 and 6.1.1.4'

loop_
_geom_angle_atom_site_label_1
_geom_angle_atom_site_label_2
_geom_angle_atom_site_label_3
_geom_angle_site_symmetry_1
_geom_angle_site_symmetry_3
_geom_angle
C3 O2 H2B . . 109.5
C9 N1 C8 . . 127.60(18)
C9 N1 H1B . . 116.2
C8 N1 H1B . . 116.2
C2 C1 C6 . . 121.8(2)
C2 C1 H1A . . 119.1
C6 C1 H1A . . 119.1
C1 C2 C3 . . 119.5(2)
C1 C2 H2A . . 120.3
C3 C2 H2A . . 120.3
C4 C3 O2 . . 122.7(2)
C4 C3 C2 . . 119.6(2)
O2 C3 C2 . . 117.7(2)
C3 C4 C5 . . 120.0(2)
C3 C4 H4A . . 120.0
C5 C4 H4A . . 120.0
C4 C5 C6 . . 121.8(2)
C4 C5 H5A . . 119.1
C6 C5 H5A . . 119.1
C1 C6 C5 . . 117.2(2)
C1 C6 C7 . . 121.8(2)
C5 C6 C7 . . 120.9(2)
C6 C7 C8 . . 113.03(18)
C6 C7 H7A . . 109.0
C8 C7 H7A . . 109.0
C6 C7 H7B . . 109.0
C8 C7 H7B . . 109.0
H7A C7 H7B . . 107.8
N1 C8 C9 . 7_556 112.63(17)
N1 C8 C7 . . 110.56(17)
C9 C8 C7 7_556 . 110.43(19)
N1 C8 H8A . . 109.3
C9 C8 H8A 7_556 . 108.7
C7 C8 H8A . . 104.9
O1 C9 N1 . . 122.2(2)
O1 C9 C8 . 7_556 118.9(2)
N1 C9 C8 . 7_556 118.94(19)

loop_
_geom_bond_atom_site_label_1
_geom_bond_atom_site_label_2
_geom_bond_site_symmetry_2
_geom_bond_distance
_geom_bond_publ_flag
O1 C9 . 1.236(2) yes
O2 C3 . 1.381(3) yes
O2 H2B . .8200 ?
N1 C9 . 1.332(3) yes
N1 C8 . 1.463(3) yes
N1 H1B . .8600 ?
C1 C2 . 1.389(3) ?
C1 C6 . 1.389(3) ?
C1 H1A . .9300 ?
C2 C3 . 1.393(3) ?
C2 H2A . .9300 ?
C3 C4 . 1.377(3) ?
C4 C5 . 1.385(3) ?
C4 H4A . .9300 ?
C5 C6 . 1.391(3) ?
C5 H5A . .9300 ?
C6 C7 . 1.516(3) ?
C7 C8 . 1.552(3) yes
C7 H7A . .9700 ?
C7 H7B . .9700 ?
C8 C9 7_556 1.510(3) ?
C8 H8A . 1.1383 ?
C9 C8 7_556 1.510(3) ?

loop_
_geom_torsion_atom_site_label_1
_geom_torsion_atom_site_label_2
_geom_torsion_atom_site_label_3
_geom_torsion_atom_site_label_4
_geom_torsion_site_symmetry_4
_geom_torsion
C6 C1 C2 C3 . -2.2(4)
C1 C2 C3 C4 . .8(4)
C1 C2 C3 O2 . -178.9(2)
O2 C3 C4 C5 . 179.8(2)
C2 C3 C4 C5 . .1(4)
C3 C4 C5 C6 . .3(4)
C2 C1 C6 C5 . 2.6(3)
C2 C1 C6 C7 . -176.3(2)
C4 C5 C6 C1 . -1.6(3)
C4 C5 C6 C7 . 177.3(2)
C1 C6 C7 C8 . 75.2(3)
C5 C6 C7 C8 . -103.6(2)
C9 N1 C8 C9 7_556 -10.7(3)
C9 N1 C8 C7 . 113.4(2)
C6 C7 C8 N1 . -67.0(2)
C6 C7 C8 C9 7_556 58.3(3)
C8 N1 C9 O1 . -170.9(2)
C8 N1 C9 C8 7_556 11.3(4)
